data_7037810
loop_
_publ_author_name
'Bortoluzzi, Marco'
'Ceriotti, Alessandro'
'Ciabatti, Iacopo'
'Della Pergola, Roberto'
'Femoni, Cristina'
'Carmela Iapalucci, Maria'
'Storione, Alba'
'Zacchini, Stefano'

_publ_section_title
;
 Platinum carbonyl clusters stabilized by Sn(ii)-based fragments:
 syntheses and structures of [Pt6(CO)6(SnCl2)2(SnCl3)4](4-),
 [Pt9(CO)8(SnCl2)3(SnCl3)2(Cl2SnOCOSnCl2)](4-) and
 [Pt10(CO)14{Cl2Sn(OH)SnCl2}2](2.).
;
_journal_issue 12
_journal_name_full 'Dalton transactions (Cambridge, England : 2003)'
_journal_page_first 5001
_journal_page_last 5013
_journal_paper_doi 10.1039/c5dt04696c
_journal_volume 45
_journal_year 2016
_chemical_formula_sum 'C48.5 H95 Cl16 N4 O12.5 Pt9 Sn7'
_chemical_formula_weight 4088.12
_space_group_crystal_system monoclinic
_space_group_IT_number 15
_space_group_name_Hall '-C 2yc'
_space_group_name_H-M_alt 'C 1 2/c 1'
_symmetry_space_group_name_Hall '-C 2yc'
_symmetry_space_group_name_H-M 'C 1 2/c 1'
_atom_sites_solution_hydrogens geom
_audit_creation_method SHELXL-2014/7
_audit_update_record
;
2015-12-25 deposited with the CCDC.
2016-01-04 downloaded from the CCDC.
;
_cell_angle_alpha 90
_cell_angle_beta 96.774(2)
_cell_angle_gamma 90
_cell_formula_units_Z 8
_cell_length_a 44.6369(16)
_cell_length_b 13.2659(4)
_cell_length_c 31.3491(10)
_cell_measurement_reflns_used 9868
_cell_measurement_temperature 100(2)
_cell_measurement_theta_max 28.1935
_cell_measurement_theta_min 2.3545
_cell_volume 18433.7(10)
_computing_cell_refinement 'APEX2 (Bruker AXS, 2006)'
_computing_data_collection 'APEX2 (Bruker AXS, 2006)'
_computing_data_reduction 'SAINT (Bruker AXS, 2004)'
_computing_molecular_graphics 'SCHAKAL99 (Keller, 1999)'
_computing_publication_material 'XCIF (Bruker AXS, 2001)'
_computing_structure_refinement 'SHELXL-2014/7 (Sheldrick, 2014)'
_computing_structure_solution 'SHELXS-97 (Sheldrick, 1990)'
_diffrn_ambient_temperature 100(2)
_diffrn_measured_fraction_theta_full 1.000
_diffrn_measured_fraction_theta_max 1.000
_diffrn_measurement_device_type 'CCD area detector'
_diffrn_measurement_method 'phi and omega scans'
_diffrn_radiation_type MoK\a
_diffrn_radiation_wavelength 0.71073
_diffrn_reflns_av_R_equivalents 0.0808
_diffrn_reflns_av_unetI/netI 0.0511
_diffrn_reflns_Laue_measured_fraction_full 1.000
_diffrn_reflns_Laue_measured_fraction_max 1.000
_diffrn_reflns_limit_h_max 56
_diffrn_reflns_limit_h_min -56
_diffrn_reflns_limit_k_max 16
_diffrn_reflns_limit_k_min -16
_diffrn_reflns_limit_l_max 40
_diffrn_reflns_limit_l_min -40
_diffrn_reflns_number 141262
_diffrn_reflns_point_group_measured_fraction_full 1.000
_diffrn_reflns_point_group_measured_fraction_max 1.000
_diffrn_reflns_theta_full 25.242
_diffrn_reflns_theta_max 27.000
_diffrn_reflns_theta_min 1.308
_diffrn_source 'fine-focus sealed tube'
_exptl_absorpt_coefficient_mu 15.967
_exptl_absorpt_correction_T_max 0.2307
_exptl_absorpt_correction_T_min 0.1344
_exptl_absorpt_correction_type empirical
_exptl_absorpt_process_details
;
 Data were corrected for Lorentz polarization and absorption
 effects (empirical absorption corrections SADABS).
 R(int) = 0.1660 (selected reflections only, before parameter refinement)
 R(int) = 0.0686 (selected reflections only, after parameter refinement)
;
_exptl_crystal_colour black
_exptl_crystal_density_diffrn 2.946
_exptl_crystal_description prism
_exptl_crystal_F_000 14704
_exptl_crystal_size_max 0.210
_exptl_crystal_size_mid 0.150
_exptl_crystal_size_min 0.130
_refine_diff_density_max 4.097
_refine_diff_density_min -1.716
_refine_diff_density_rms 0.285
_refine_ls_extinction_method none
_refine_ls_goodness_of_fit_ref 1.071
_refine_ls_hydrogen_treatment constr
_refine_ls_matrix_type full
_refine_ls_number_parameters 824
_refine_ls_number_reflns 20115
_refine_ls_number_restraints 232
_refine_ls_restrained_S_all 1.068
_refine_ls_R_factor_all 0.0683
_refine_ls_R_factor_gt 0.0417
_refine_ls_shift/su_max 0.001
_refine_ls_shift/su_mean 0.000
_refine_ls_structure_factor_coef Fsqd
_refine_ls_weighting_details 'w=1/[\s^2^(Fo^2^)+(0.0301P)^2^+664.4301P] where P=(Fo^2^+2Fc^2^)/3'
_refine_ls_weighting_scheme calc
_refine_ls_wR_factor_gt 0.0887
_refine_ls_wR_factor_ref 0.1032
_reflns_Friedel_coverage 0.000
_reflns_number_gt 15054
_reflns_number_total 20115
_reflns_threshold_expression 'I > 2\s(I)'
_cod_data_source_file c5dt04696c1.cif
_cod_data_source_block 4
_cod_depositor_comments 'Adding full bibliography for 7037810--7037817.cif.'
_cod_original_formula_sum 'C48.50 H95 Cl16 N4 O12.50 Pt9 Sn7'
_cod_database_code 7037810
_shelx_shelxl_version_number 2014/7
_shelx_space_group_comment
;
The symmetry employed for this shelxl refinement is uniquely defined
by the following loop, which should always be used as a source of
symmetry information in preference to the above space-group names.
They are only intended as comments.
;
_shelx_estimated_absorpt_t_min 0.134
_shelx_estimated_absorpt_t_max 0.231

loop_
_space_group_symop_operation_xyz
'x, y, z'
'-x, y, -z+1/2'
'x+1/2, y+1/2, z'
'-x+1/2, y+1/2, -z+1/2'
'-x, -y, -z'
'x, -y, z-1/2'
'-x+1/2, -y+1/2, -z'
'x+1/2, -y+1/2, z-1/2'

loop_
_atom_site_label
_atom_site_type_symbol
_atom_site_fract_x
_atom_site_fract_y
_atom_site_fract_z
_atom_site_U_iso_or_equiv
_atom_site_adp_type
_atom_site_occupancy
_atom_site_site_symmetry_order
_atom_site_calc_flag
_atom_site_refinement_flags_posn
_atom_site_refinement_flags_adp
_atom_site_refinement_flags_occupancy
Pt1 Pt 0.14924(2) 0.67771(3) 0.22662(2) 0.02395(10) Uani 1 1 d . . .
Pt2 Pt 0.09084(2) 0.56610(3) 0.20286(2) 0.02583(10) Uani 1 1 d . . .
Pt3 Pt 0.09617(2) 0.78265(3) 0.23762(2) 0.02294(10) Uani 1 1 d . . .
Pt4 Pt 0.08569(2) 0.68460(3) 0.06836(2) 0.02841(11) Uani 1 1 d . . .
Pt5 Pt 0.09245(2) 0.90054(3) 0.10174(2) 0.02239(10) Uani 1 1 d . . .
Pt6 Pt 0.14593(2) 0.79966(3) 0.09162(2) 0.02445(10) Uani 1 1 d . . .
Pt7 Pt 0.07452(2) 0.73368(3) 0.15147(2) 0.02235(10) Uani 1 1 d . . .
Pt8 Pt 0.12664(2) 0.63381(3) 0.13931(2) 0.02383(10) Uani 1 1 d . . .
Pt9 Pt 0.12824(2) 0.82352(3) 0.17089(2) 0.02154(9) Uani 1 1 d . . .
Sn1 Sn 0.18116(2) 0.73070(6) 0.16176(2) 0.02616(17) Uani 1 1 d . . .
Sn2 Sn 0.07138(2) 0.53909(6) 0.12038(2) 0.02609(18) Uani 1 1 d . . .
Sn3 Sn 0.07804(2) 0.93124(5) 0.18175(2) 0.02209(16) Uani 1 1 d . . .
Sn4 Sn 0.10998(2) 0.60674(6) 0.28531(2) 0.02653(18) Uani 1 1 d . . .
Sn5 Sn 0.10049(2) 0.83703(6) 0.01990(2) 0.02594(17) Uani 1 1 d . . .
Sn6 Sn 0.14535(2) 0.99892(6) 0.10220(3) 0.02814(18) Uani 1 1 d . . .
Sn7 Sn 0.14996(2) 0.84497(6) 0.27588(2) 0.02849(18) Uani 1 1 d . . .
Cl1 Cl 0.22132(7) 0.8448(2) 0.18614(11) 0.0376(7) Uani 1 1 d . . .
Cl2 Cl 0.21665(8) 0.6028(3) 0.14560(11) 0.0425(8) Uani 1 1 d . . .
Cl3 Cl 0.08338(8) 0.3736(2) 0.09845(10) 0.0402(8) Uani 1 1 d . . .
Cl4 Cl 0.01852(7) 0.5078(2) 0.10237(10) 0.0378(7) Uani 1 1 d . . .
Cl5 Cl 0.09249(7) 1.0965(2) 0.20681(10) 0.0339(7) Uani 1 1 d . . .
Cl6 Cl 0.02535(7) 0.9684(2) 0.17802(10) 0.0319(6) Uani 1 1 d . . .
Cl7 Cl 0.13686(9) 0.6929(3) 0.34704(12) 0.0491(9) Uani 1 1 d . . .
Cl8 Cl 0.06650(8) 0.5869(2) 0.32232(10) 0.0401(8) Uani 1 1 d . . .
Cl9 Cl 0.13169(8) 0.4483(2) 0.31045(10) 0.0372(7) Uani 1 1 d . . .
Cl10 Cl 0.12042(8) 0.7488(2) -0.03716(9) 0.0354(7) Uani 1 1 d . . .
Cl11 Cl 0.05222(7) 0.8736(2) -0.02144(9) 0.0316(7) Uani 1 1 d . . .
Cl12 Cl 0.12316(7) 0.9949(2) -0.00069(9) 0.0328(7) Uani 1 1 d . . .
Cl13 Cl 0.19387(8) 1.0419(3) 0.08348(11) 0.0462(8) Uani 1 1 d . . .
Cl14 Cl 0.12796(8) 1.1669(2) 0.09512(10) 0.0398(8) Uani 1 1 d . . .
Cl15 Cl 0.20075(7) 0.8424(3) 0.30965(10) 0.0380(7) Uani 1 1 d . . .
Cl16 Cl 0.13438(7) 0.9665(2) 0.32463(9) 0.0348(7) Uani 1 1 d . . .
C1 C 0.1781(3) 0.5862(9) 0.2525(4) 0.032(3) Uani 1 1 d . . .
C2 C 0.0788(3) 0.4392(9) 0.2186(4) 0.035(3) Uani 1 1 d . . .
C3 C 0.0679(3) 0.8159(9) 0.2744(4) 0.029(3) Uani 1 1 d . . .
C4 C 0.0685(3) 0.6171(9) 0.0194(4) 0.034(3) Uani 1 1 d . . .
C5 C 0.0640(3) 0.9991(9) 0.0811(4) 0.032(3) Uani 1 1 d . . .
C6 C 0.1747(3) 0.7842(9) 0.0531(4) 0.030(3) Uani 1 1 d . . .
C7 C 0.0317(3) 0.7343(9) 0.1487(4) 0.028(3) Uani 1 1 d . . .
C8 C 0.1457(3) 0.5205(10) 0.1170(4) 0.036(3) Uani 1 1 d . . .
C9 C 0.1522(3) 0.9459(9) 0.1938(4) 0.029(3) Uani 1 1 d . . .
O1 O 0.1955(2) 0.5326(7) 0.2685(3) 0.042(2) Uani 1 1 d . . .
O2 O 0.0707(2) 0.3609(7) 0.2276(3) 0.052(3) Uani 1 1 d . . .
O3 O 0.0509(2) 0.8413(7) 0.2973(3) 0.048(3) Uani 1 1 d . . .
O4 O 0.0580(3) 0.5705(7) -0.0087(3) 0.058(3) Uani 1 1 d . . .
O5 O 0.0473(2) 1.0612(7) 0.0697(3) 0.038(2) Uani 1 1 d . . .
O6 O 0.1930(3) 0.7788(9) 0.0324(3) 0.056(3) Uani 1 1 d . . .
O7 O 0.0069(2) 0.7354(6) 0.1471(3) 0.039(2) Uani 1 1 d . . .
O8 O 0.1569(2) 0.4530(7) 0.1036(4) 0.053(3) Uani 1 1 d . . .
O9 O 0.16086(18) 0.9609(6) 0.2337(2) 0.0255(17) Uani 1 1 d . . .
O10 O 0.15985(19) 1.0158(6) 0.1676(3) 0.0300(19) Uani 1 1 d . . .
N1 N 0.0438(2) 0.2271(7) 0.3430(3) 0.025(2) Uani 1 1 d . U .
C101 C 0.0467(3) 0.3395(8) 0.3481(4) 0.030(3) Uani 1 1 d . U .
H10A H 0.0281 0.3712 0.3338 0.036 Uiso 1 1 calc R U .
H10B H 0.0637 0.3626 0.3330 0.036 Uiso 1 1 calc R U .
C102 C 0.0519(3) 0.3771(9) 0.3944(4) 0.036(3) Uani 1 1 d . U .
H10C H 0.0534 0.4507 0.3945 0.053 Uiso 1 1 calc R U .
H10D H 0.0349 0.3566 0.4096 0.053 Uiso 1 1 calc R U .
H10E H 0.0706 0.3480 0.4087 0.053 Uiso 1 1 calc R U .
C103 C 0.0175(3) 0.1902(9) 0.3641(4) 0.033(3) Uani 1 1 d . U .
H10F H 0.0217 0.2028 0.3954 0.039 Uiso 1 1 calc R U .
H10G H 0.0159 0.1163 0.3600 0.039 Uiso 1 1 calc R U .
C104 C -0.0132(3) 0.2369(11) 0.3482(5) 0.048(4) Uani 1 1 d . U .
H10H H -0.0287 0.2076 0.3641 0.072 Uiso 1 1 calc R U .
H10I H -0.0123 0.3099 0.3530 0.072 Uiso 1 1 calc R U .
H10J H -0.0181 0.2231 0.3175 0.072 Uiso 1 1 calc R U .
C105 C 0.0402(3) 0.2079(9) 0.2951(3) 0.034(3) Uani 1 1 d . U .
H10K H 0.0575 0.2387 0.2828 0.040 Uiso 1 1 calc R U .
H10L H 0.0216 0.2419 0.2821 0.040 Uiso 1 1 calc R U .
C106 C 0.0384(3) 0.0962(10) 0.2828(4) 0.043(3) Uani 1 1 d . U .
H10M H 0.0361 0.0898 0.2515 0.064 Uiso 1 1 calc R U .
H10N H 0.0570 0.0621 0.2949 0.064 Uiso 1 1 calc R U .
H10O H 0.0211 0.0653 0.2942 0.064 Uiso 1 1 calc R U .
C107 C 0.0717(3) 0.1739(8) 0.3650(4) 0.030(3) Uani 1 1 d . U .
H10P H 0.0688 0.1002 0.3614 0.036 Uiso 1 1 calc R U .
H10Q H 0.0735 0.1889 0.3961 0.036 Uiso 1 1 calc R U .
C108 C 0.1011(3) 0.2033(10) 0.3480(4) 0.039(3) Uani 1 1 d . U .
H10R H 0.1179 0.1659 0.3638 0.058 Uiso 1 1 calc R U .
H10S H 0.0999 0.1870 0.3174 0.058 Uiso 1 1 calc R U .
H10T H 0.1045 0.2758 0.3521 0.058 Uiso 1 1 calc R U .
N2 N 0.9456(2) 0.7649(7) 0.0417(3) 0.031(2) Uani 1 1 d . U .
C201 C 0.9186(3) 0.7554(10) 0.0067(4) 0.043(3) Uani 1 1 d . U .
H20A H 0.9072 0.8196 0.0052 0.051 Uiso 1 1 calc R U .
H20B H 0.9263 0.7454 -0.0213 0.051 Uiso 1 1 calc R U .
C202 C 0.8974(4) 0.6718(13) 0.0134(6) 0.062(5) Uani 1 1 d . U .
H20C H 0.8809 0.6712 -0.0103 0.093 Uiso 1 1 calc R U .
H20D H 0.9082 0.6074 0.0141 0.093 Uiso 1 1 calc R U .
H20E H 0.8891 0.6818 0.0406 0.093 Uiso 1 1 calc R U .
C203 C 0.9659(3) 0.6729(10) 0.0429(4) 0.041(3) Uani 1 1 d . U .
H20F H 0.9820 0.6803 0.0673 0.050 Uiso 1 1 calc R U .
H20G H 0.9538 0.6129 0.0487 0.050 Uiso 1 1 calc R U .
C204 C 0.9804(4) 0.6539(12) 0.0028(5) 0.057(4) Uani 1 1 d . U .
H20H H 0.9930 0.5933 0.0066 0.086 Uiso 1 1 calc R U .
H20I H 0.9647 0.6442 -0.0215 0.086 Uiso 1 1 calc R U .
H20J H 0.9930 0.7118 -0.0029 0.086 Uiso 1 1 calc R U .
C205 C 0.9620(3) 0.8576(9) 0.0303(4) 0.041(3) Uani 1 1 d . U .
H20K H 0.9478 0.9152 0.0291 0.049 Uiso 1 1 calc R U .
H20L H 0.9679 0.8487 0.0011 0.049 Uiso 1 1 calc R U .
C206 C 0.9899(4) 0.8849(11) 0.0603(5) 0.053(4) Uani 1 1 d . U .
H20M H 0.9989 0.9464 0.0501 0.080 Uiso 1 1 calc R U .
H20N H 0.9843 0.8963 0.0892 0.080 Uiso 1 1 calc R U .
H20O H 1.0045 0.8296 0.0611 0.080 Uiso 1 1 calc R U .
C207 C 0.9356(3) 0.7736(10) 0.0859(4) 0.038(3) Uani 1 1 d . U .
H20P H 0.9250 0.7108 0.0921 0.046 Uiso 1 1 calc R U .
H20Q H 0.9538 0.7789 0.1072 0.046 Uiso 1 1 calc R U .
C208 C 0.9155(4) 0.8609(13) 0.0921(4) 0.054(4) Uani 1 1 d . U .
H20R H 0.9102 0.8605 0.1215 0.080 Uiso 1 1 calc R U .
H20S H 0.9259 0.9239 0.0869 0.080 Uiso 1 1 calc R U .
H20T H 0.8970 0.8556 0.0718 0.080 Uiso 1 1 calc R U .
N3 N 0.2176(3) 0.9707(9) 0.4430(3) 0.043(3) Uani 1 1 d . U .
C301 C 0.1963(4) 0.9017(12) 0.4629(5) 0.053(4) Uani 1 1 d . U .
H30A H 0.1822 0.9435 0.4775 0.063 Uiso 1 1 calc R U .
H30B H 0.2082 0.8603 0.4851 0.063 Uiso 1 1 calc R U .
C302 C 0.1778(5) 0.8309(14) 0.4313(6) 0.076(6) Uani 1 1 d . U .
H30C H 0.1646 0.7891 0.4470 0.114 Uiso 1 1 calc R U .
H30D H 0.1654 0.8709 0.4096 0.114 Uiso 1 1 calc DR U .
H30E H 0.1914 0.7876 0.4172 0.114 Uiso 1 1 calc R U .
C303 C 0.2406(3) 0.9097(12) 0.4223(4) 0.048(4) Uani 1 1 d . U .
H30F H 0.2546 0.9571 0.4105 0.057 Uiso 1 1 calc R U .
H30G H 0.2299 0.8720 0.3979 0.057 Uiso 1 1 calc R U .
C304 C 0.2594(4) 0.8341(14) 0.4516(5) 0.067(5) Uani 1 1 d . U .
H30H H 0.2735 0.7989 0.4350 0.101 Uiso 1 1 calc R U .
H30I H 0.2708 0.8704 0.4755 0.101 Uiso 1 1 calc R U .
H30J H 0.2460 0.7851 0.4629 0.101 Uiso 1 1 calc R U .
C305 C 0.2296(4) 1.0406(14) 0.4767(5) 0.069(5) Uani 1 1 d . U .
H30K H 0.2401 1.0007 0.5008 0.083 Uiso 1 1 calc DR U .
H30L H 0.2124 1.0751 0.4877 0.083 Uiso 1 1 calc DR U .
C306 C 0.2520(5) 1.1230(17) 0.4642(7) 0.098(7) Uani 1 1 d . U .
H30M H 0.2585 1.1651 0.4893 0.148 Uiso 1 1 calc R U .
H30N H 0.2696 1.0905 0.4542 0.148 Uiso 1 1 calc R U .
H30O H 0.2419 1.1651 0.4411 0.148 Uiso 1 1 calc R U .
C307 C 0.2008(3) 1.0346(11) 0.4067(4) 0.044(3) Uani 1 1 d . U .
H30P H 0.2156 1.0764 0.3936 0.053 Uiso 1 1 calc R U .
H30Q H 0.1911 0.9888 0.3842 0.053 Uiso 1 1 calc R U .
C308 C 0.1773(4) 1.1016(13) 0.4211(5) 0.059(4) Uani 1 1 d . U .
H30R H 0.1676 1.1398 0.3965 0.089 Uiso 1 1 calc R U .
H30S H 0.1622 1.0608 0.4334 0.089 Uiso 1 1 calc DR U .
H30T H 0.1867 1.1485 0.4429 0.089 Uiso 1 1 calc R U .
N4 N 0.1964(2) 0.2447(7) 0.2261(3) 0.032(2) Uani 1 1 d . U .
C401 C 0.2104(3) 0.1406(9) 0.2218(4) 0.033(3) Uani 1 1 d . U .
H40A H 0.1975 0.0902 0.2342 0.039 Uiso 1 1 calc R U .
H40B H 0.2100 0.1249 0.1908 0.039 Uiso 1 1 calc R U .
C402 C 0.2420(3) 0.1288(11) 0.2428(5) 0.053(4) Uani 1 1 d . U .
H40C H 0.2489 0.0599 0.2384 0.080 Uiso 1 1 calc R U .
H40D H 0.2551 0.1768 0.2303 0.080 Uiso 1 1 calc R U .
H40E H 0.2426 0.1419 0.2737 0.080 Uiso 1 1 calc R U .
C403 C 0.2148(3) 0.3258(10) 0.2085(4) 0.037(3) Uani 1 1 d . U .
H40F H 0.2349 0.3270 0.2256 0.045 Uiso 1 1 calc R U .
H40G H 0.2050 0.3914 0.2128 0.045 Uiso 1 1 calc R U .
C404 C 0.2192(4) 0.3163(12) 0.1616(5) 0.051(4) Uani 1 1 d . U .
H40H H 0.2314 0.3728 0.1534 0.077 Uiso 1 1 calc R U .
H40I H 0.2295 0.2527 0.1570 0.077 Uiso 1 1 calc R U .
H40J H 0.1995 0.3173 0.1441 0.077 Uiso 1 1 calc R U .
C405 C 0.1652(3) 0.2408(10) 0.2015(5) 0.040(3) Uani 1 1 d . U .
H40K H 0.1673 0.2258 0.1711 0.048 Uiso 1 1 calc R U .
H40L H 0.1542 0.1837 0.2128 0.048 Uiso 1 1 calc R U .
C406 C 0.1460(4) 0.3334(11) 0.2028(5) 0.051(4) Uani 1 1 d . U .
H40M H 0.1264 0.3219 0.1858 0.076 Uiso 1 1 calc R U .
H40N H 0.1430 0.3483 0.2326 0.076 Uiso 1 1 calc R U .
H40O H 0.1561 0.3906 0.1907 0.076 Uiso 1 1 calc R U .
C407 C 0.1943(3) 0.2689(11) 0.2726(4) 0.044(3) Uani 1 1 d . U .
H40P H 0.1843 0.3352 0.2740 0.053 Uiso 1 1 calc R U .
H40Q H 0.2151 0.2759 0.2874 0.053 Uiso 1 1 calc R U .
C408 C 0.1774(4) 0.1926(11) 0.2973(5) 0.055(4) Uani 1 1 d . U .
H40R H 0.1774 0.2156 0.3270 0.083 Uiso 1 1 calc R U .
H40S H 0.1566 0.1864 0.2837 0.083 Uiso 1 1 calc R U .
H40T H 0.1875 0.1269 0.2971 0.083 Uiso 1 1 calc R U .
C501 C 0.1660(7) 0.527(2) 1.0104(9) 0.161(12) Uiso 1 1 d D U .
H50A H 0.1506 0.4740 1.0097 0.241 Uiso 1 1 calc R U .
H50B H 0.1854 0.4999 1.0235 0.241 Uiso 1 1 calc R U .
H50C H 0.1602 0.5841 1.0273 0.241 Uiso 1 1 calc R U .
C502 C 0.1689(6) 0.561(2) 0.9654(8) 0.229(12) Uiso 1 1 d D U .
C503 C 0.1488(6) 0.513(2) 0.9295(9) 0.167(12) Uiso 1 1 d D U .
H50D H 0.1360 0.4623 0.9412 0.251 Uiso 1 1 calc R U .
H50E H 0.1361 0.5647 0.9142 0.251 Uiso 1 1 calc R U .
H50F H 0.1611 0.4804 0.9096 0.251 Uiso 1 1 calc DR U .
O502 O 0.1874(7) 0.628(2) 0.9590(10) 0.291(14) Uiso 1 1 d D U .
C601 C 0.2175(4) 0.4181(18) 0.9405(7) 0.141(10) Uiso 1 1 d D U .
H60A H 0.2191 0.4667 0.9642 0.211 Uiso 1 1 calc R U .
H60B H 0.1971 0.3896 0.9366 0.211 Uiso 1 1 calc DR U .
H60C H 0.2322 0.3640 0.9471 0.211 Uiso 1 1 calc R U .
C602 C 0.2235(5) 0.470(2) 0.9007(8) 0.184(11) Uiso 1 1 d D U .
C603 C 0.2294(9) 0.580(2) 0.9017(12) 0.229(16) Uiso 1 1 d D U .
H60D H 0.2294 0.6047 0.9311 0.344 Uiso 1 1 calc R U .
H60E H 0.2491 0.5929 0.8919 0.344 Uiso 1 1 calc R U .
H60F H 0.2136 0.6141 0.8827 0.344 Uiso 1 1 calc R U .
O602 O 0.2222(6) 0.417(2) 0.8680(9) 0.221(11) Uiso 1 1 d D U .
C701 C 0.0096(5) 0.5566(15) 0.2138(6) 0.083(6) Uiso 1 1 d D U .
H70A H 0.0080 0.6288 0.2198 0.125 Uiso 1 1 calc R U .
H70B H 0.0306 0.5399 0.2103 0.125 Uiso 1 1 calc R U .
H70C H -0.0034 0.5399 0.1874 0.125 Uiso 1 1 calc R U .
C702 C 0.0000 0.4980(14) 0.2500 0.049(5) Uiso 1 2 d DS U P
O702 O 0.0000 0.4072(13) 0.2500 0.077(5) Uiso 1 2 d DS U P

loop_
_atom_site_aniso_label
_atom_site_aniso_U_11
_atom_site_aniso_U_22
_atom_site_aniso_U_33
_atom_site_aniso_U_23
_atom_site_aniso_U_13
_atom_site_aniso_U_12
Pt1 0.0300(3) 0.0206(2) 0.0189(2) 0.00167(16) -0.00693(17) 0.00088(18)
Pt2 0.0357(3) 0.0203(2) 0.0188(2) 0.00246(16) -0.00808(18) -0.00318(18)
Pt3 0.0285(2) 0.0206(2) 0.0180(2) 0.00154(16) -0.00463(17) -0.00084(17)
Pt4 0.0434(3) 0.0217(2) 0.0171(2) 0.00070(16) -0.00890(19) -0.00197(19)
Pt5 0.0290(2) 0.0193(2) 0.0169(2) 0.00145(16) -0.00583(17) 0.00107(17)
Pt6 0.0297(3) 0.0239(2) 0.0180(2) 0.00222(16) -0.00451(17) 0.00120(18)
Pt7 0.0276(2) 0.0186(2) 0.0185(2) 0.00148(15) -0.00724(17) -0.00031(17)
Pt8 0.0314(3) 0.0200(2) 0.0181(2) 0.00074(16) -0.00526(18) 0.00180(18)
Pt9 0.0267(2) 0.0198(2) 0.01606(19) 0.00090(15) -0.00607(17) 0.00000(17)
Sn1 0.0295(4) 0.0272(4) 0.0197(4) 0.0017(3) -0.0059(3) 0.0031(3)
Sn2 0.0361(5) 0.0188(4) 0.0204(4) 0.0003(3) -0.0094(3) -0.0012(3)
Sn3 0.0274(4) 0.0193(4) 0.0179(4) 0.0004(3) -0.0044(3) 0.0003(3)
Sn4 0.0363(5) 0.0219(4) 0.0191(4) 0.0023(3) -0.0061(3) -0.0013(3)
Sn5 0.0355(5) 0.0237(4) 0.0164(4) 0.0012(3) -0.0063(3) 0.0009(3)
Sn6 0.0339(5) 0.0245(4) 0.0237(4) 0.0019(3) -0.0064(3) -0.0030(3)
Sn7 0.0326(5) 0.0295(4) 0.0206(4) -0.0048(3) -0.0083(3) 0.0003(3)
Cl1 0.0289(17) 0.0364(17) 0.0438(18) 0.0025(14) -0.0110(14) -0.0008(13)
Cl2 0.042(2) 0.0421(18) 0.0411(18) -0.0079(14) -0.0062(15) 0.0115(15)
Cl3 0.053(2) 0.0244(15) 0.0383(17) -0.0091(12) -0.0135(15) 0.0022(14)
Cl4 0.0388(18) 0.0273(15) 0.0425(18) -0.0014(13) -0.0150(14) -0.0026(13)
Cl5 0.0386(18) 0.0239(14) 0.0381(17) -0.0049(12) -0.0001(14) -0.0040(13)
Cl6 0.0290(16) 0.0299(15) 0.0348(16) -0.0061(12) -0.0047(12) 0.0049(12)
Cl7 0.061(2) 0.0423(19) 0.0408(19) 0.0000(15) -0.0074(17) -0.0087(17)
Cl8 0.050(2) 0.0347(17) 0.0370(17) 0.0068(13) 0.0098(15) -0.0027(14)
Cl9 0.052(2) 0.0299(15) 0.0284(15) 0.0084(12) -0.0019(14) 0.0071(14)
Cl10 0.0430(19) 0.0388(17) 0.0223(14) -0.0049(12) -0.0043(13) 0.0055(14)
Cl11 0.0391(18) 0.0319(15) 0.0207(13) -0.0001(11) -0.0089(12) 0.0032(13)
Cl12 0.0400(18) 0.0305(15) 0.0266(14) 0.0048(12) -0.0009(13) -0.0011(13)
Cl13 0.045(2) 0.054(2) 0.0390(18) 0.0060(15) -0.0010(15) -0.0113(17)
Cl14 0.056(2) 0.0249(15) 0.0339(16) 0.0039(12) -0.0127(15) 0.0002(14)
Cl15 0.0336(18) 0.0469(18) 0.0298(15) -0.0052(13) -0.0115(13) 0.0041(14)
Cl16 0.0406(19) 0.0368(16) 0.0263(15) -0.0065(12) 0.0015(13) -0.0009(14)
C1 0.039(8) 0.022(6) 0.033(7) 0.001(5) -0.001(6) -0.003(5)
C2 0.058(9) 0.020(6) 0.026(6) 0.008(5) -0.005(6) -0.007(6)
C3 0.028(7) 0.024(6) 0.036(7) 0.010(5) 0.000(5) 0.011(5)
C4 0.045(8) 0.024(6) 0.032(7) 0.005(5) -0.006(6) -0.005(6)
C5 0.030(7) 0.033(7) 0.032(7) -0.008(5) -0.002(5) 0.002(6)
C6 0.029(7) 0.040(7) 0.021(6) 0.001(5) 0.008(5) 0.005(5)
C7 0.019(6) 0.027(6) 0.037(7) -0.003(5) -0.010(5) 0.005(5)
C8 0.046(8) 0.035(7) 0.028(6) 0.005(5) 0.001(6) 0.009(6)
C9 0.021(6) 0.028(6) 0.035(7) -0.002(5) -0.001(5) -0.005(5)
O1 0.039(6) 0.033(5) 0.050(6) 0.008(4) -0.011(5) 0.003(4)
O2 0.062(7) 0.038(6) 0.053(6) -0.004(5) -0.001(5) -0.014(5)
O3 0.057(7) 0.042(6) 0.048(6) 0.004(5) 0.016(5) 0.012(5)
O4 0.099(9) 0.041(6) 0.029(5) -0.007(4) -0.016(5) -0.023(6)
O5 0.044(6) 0.037(5) 0.033(5) 0.008(4) -0.002(4) 0.014(4)
O6 0.056(7) 0.074(8) 0.036(6) 0.014(5) 0.001(5) 0.012(6)
O7 0.039(6) 0.020(4) 0.056(6) 0.001(4) -0.006(5) 0.000(4)
O8 0.049(7) 0.036(5) 0.072(8) -0.020(5) 0.002(5) 0.009(5)
O9 0.032(5) 0.025(4) 0.017(4) -0.004(3) -0.009(3) 0.001(3)
O10 0.040(5) 0.020(4) 0.027(4) 0.005(3) -0.008(4) -0.004(4)
N1 0.031(5) 0.023(5) 0.019(4) -0.002(4) -0.003(4) -0.005(4)
C101 0.035(7) 0.022(6) 0.030(6) -0.001(5) -0.008(5) -0.001(5)
C102 0.046(8) 0.023(6) 0.036(7) -0.002(5) -0.002(6) 0.003(5)
C103 0.040(8) 0.030(6) 0.027(6) -0.008(5) -0.002(5) -0.006(5)
C104 0.038(8) 0.041(8) 0.065(10) -0.010(7) 0.004(7) 0.001(6)
C105 0.045(8) 0.042(7) 0.013(5) 0.004(5) -0.004(5) 0.004(6)
C106 0.046(9) 0.044(8) 0.039(8) -0.017(6) 0.011(6) -0.023(7)
C107 0.044(8) 0.019(5) 0.024(6) 0.006(4) 0.000(5) 0.001(5)
C108 0.034(8) 0.041(7) 0.038(7) -0.007(6) -0.008(6) 0.000(6)
N2 0.040(6) 0.026(5) 0.025(5) 0.000(4) -0.009(4) 0.007(4)
C201 0.047(9) 0.038(7) 0.037(7) -0.003(6) -0.015(6) 0.020(6)
C202 0.050(10) 0.064(11) 0.066(11) -0.019(9) -0.015(8) -0.003(8)
C203 0.044(8) 0.033(7) 0.044(8) -0.002(6) -0.010(6) 0.004(6)
C204 0.063(11) 0.056(10) 0.051(9) -0.016(8) -0.007(8) 0.023(8)
C205 0.064(10) 0.027(6) 0.030(7) 0.010(5) 0.000(6) 0.002(6)
C206 0.063(11) 0.045(9) 0.050(9) 0.010(7) -0.003(8) -0.013(8)
C207 0.047(8) 0.040(7) 0.024(6) 0.011(5) -0.009(6) 0.010(6)
C208 0.058(10) 0.078(11) 0.023(7) -0.006(7) -0.002(7) 0.022(8)
N3 0.043(7) 0.061(7) 0.023(5) -0.001(5) 0.001(5) -0.012(6)
C301 0.056(10) 0.066(10) 0.035(8) 0.013(7) 0.000(7) -0.008(8)
C302 0.087(15) 0.062(12) 0.083(14) -0.002(10) 0.027(11) -0.026(10)
C303 0.047(9) 0.065(10) 0.032(7) -0.002(7) 0.008(6) -0.012(7)
C304 0.063(12) 0.084(13) 0.051(10) 0.005(9) -0.004(9) 0.018(10)
C305 0.076(12) 0.082(12) 0.051(10) -0.028(9) 0.013(9) -0.010(10)
C306 0.098(14) 0.103(13) 0.094(13) -0.039(11) 0.008(11) -0.029(11)
C307 0.044(9) 0.060(9) 0.028(7) -0.002(6) 0.003(6) -0.010(7)
C308 0.059(11) 0.073(11) 0.047(9) 0.013(8) 0.009(8) -0.013(9)
N4 0.037(6) 0.031(5) 0.027(5) -0.003(4) -0.002(4) -0.007(4)
C401 0.028(7) 0.029(6) 0.041(7) -0.002(5) -0.001(5) -0.004(5)
C402 0.052(10) 0.036(8) 0.066(10) -0.001(7) -0.015(8) 0.008(7)
C403 0.044(8) 0.033(7) 0.034(7) 0.001(5) 0.000(6) -0.001(6)
C404 0.058(10) 0.055(9) 0.044(9) 0.009(7) 0.019(7) 0.009(8)
C405 0.038(8) 0.035(7) 0.044(8) -0.002(6) -0.012(6) -0.010(6)
C406 0.057(10) 0.053(9) 0.039(8) -0.011(7) -0.008(7) 0.013(8)
C407 0.045(9) 0.049(8) 0.038(7) -0.007(6) 0.005(6) -0.005(7)
C408 0.082(13) 0.044(9) 0.040(8) 0.009(7) 0.007(8) -0.004(8)

loop_
_atom_type_symbol
_atom_type_description
_atom_type_scat_dispersion_real
_atom_type_scat_dispersion_imag
_atom_type_scat_source
C C 0.0033 0.0016 'International Tables Vol C Tables 4.2.6.8 and 6.1.1.4'
H H 0.0000 0.0000 'International Tables Vol C Tables 4.2.6.8 and 6.1.1.4'
N N 0.0061 0.0033 'International Tables Vol C Tables 4.2.6.8 and 6.1.1.4'
O O 0.0106 0.0060 'International Tables Vol C Tables 4.2.6.8 and 6.1.1.4'
Cl Cl 0.1484 0.1585 'International Tables Vol C Tables 4.2.6.8 and 6.1.1.4'
Sn Sn -0.6537 1.4246 'International Tables Vol C Tables 4.2.6.8 and 6.1.1.4'
Pt Pt -1.7033 8.3905 'International Tables Vol C Tables 4.2.6.8 and 6.1.1.4'

loop_
_geom_angle_atom_site_label_1
_geom_angle_atom_site_label_2
_geom_angle_atom_site_label_3
_geom_angle
_geom_angle_site_symmetry_3
C1 Pt1 Pt9 155.4(4) .
C1 Pt1 Sn7 108.7(4) .
Pt9 Pt1 Sn7 76.18(2) .
C1 Pt1 Sn1 95.6(4) .
Pt9 Pt1 Sn1 60.10(2) .
Sn7 Pt1 Sn1 104.12(3) .
C1 Pt1 Pt3 144.3(4) .
Pt9 Pt1 Pt3 59.329(16) .
Sn7 Pt1 Pt3 58.34(2) .
Sn1 Pt1 Pt3 119.35(2) .
C1 Pt1 Sn4 87.1(4) .
Pt9 Pt1 Sn4 117.52(3) .
Sn7 Pt1 Sn4 82.47(3) .
Sn1 Pt1 Sn4 171.54(3) .
Pt3 Pt1 Sn4 59.42(2) .
C1 Pt1 Pt8 115.3(4) .
Pt9 Pt1 Pt8 58.043(15) .
Sn7 Pt1 Pt8 133.84(2) .
Sn1 Pt1 Pt8 59.51(2) .
Pt3 Pt1 Pt8 90.632(18) .
Sn4 Pt1 Pt8 112.10(2) .
C1 Pt1 Pt2 108.5(4) .
Pt9 Pt1 Pt2 88.161(17) .
Sn7 Pt1 Pt2 119.76(3) .
Sn1 Pt1 Pt2 117.26(2) .
Pt3 Pt1 Pt2 63.617(16) .
Sn4 Pt1 Pt2 54.327(19) .
Pt8 Pt1 Pt2 57.782(15) .
C2 Pt2 Sn2 93.8(4) .
C2 Pt2 Sn4 89.7(4) .
Sn2 Pt2 Sn4 176.14(3) .
C2 Pt2 Pt7 144.5(4) .
Sn2 Pt2 Pt7 60.79(2) .
Sn4 Pt2 Pt7 115.36(2) .
C2 Pt2 Pt8 132.8(4) .
Sn2 Pt2 Pt8 60.40(2) .
Sn4 Pt2 Pt8 118.08(3) .
Pt7 Pt2 Pt8 58.254(16) .
C2 Pt2 Pt1 130.5(4) .
Sn2 Pt2 Pt1 118.77(3) .
Sn4 Pt2 Pt1 59.65(2) .
Pt7 Pt2 Pt1 84.870(17) .
Pt8 Pt2 Pt1 58.440(15) .
C2 Pt2 Pt3 140.2(4) .
Sn2 Pt2 Pt3 118.35(2) .
Sn4 Pt2 Pt3 57.80(2) .
Pt7 Pt2 Pt3 57.582(14) .
Pt8 Pt2 Pt3 85.796(17) .
Pt1 Pt2 Pt3 54.859(14) .
C3 Pt3 Sn7 106.6(4) .
C3 Pt3 Sn3 93.2(3) .
Sn7 Pt3 Sn3 104.42(3) .
C3 Pt3 Pt9 152.2(3) .
Sn7 Pt3 Pt9 76.02(2) .
Sn3 Pt3 Pt9 60.04(2) .
C3 Pt3 Sn4 89.4(3) .
Sn7 Pt3 Sn4 83.63(3) .
Sn3 Pt3 Sn4 170.40(3) .
Pt9 Pt3 Sn4 118.23(3) .
C3 Pt3 Pt1 147.0(3) .
Sn7 Pt3 Pt1 58.92(2) .
Sn3 Pt3 Pt1 118.43(3) .
Pt9 Pt3 Pt1 58.422(16) .
Sn4 Pt3 Pt1 61.05(2) .
C3 Pt3 Pt7 117.7(4) .
Sn7 Pt3 Pt7 133.05(3) .
Sn3 Pt3 Pt7 60.416(19) .
Pt9 Pt3 Pt7 57.662(15) .
Sn4 Pt3 Pt7 110.27(2) .
Pt1 Pt3 Pt7 88.108(18) .
C3 Pt3 Pt2 114.3(4) .
Sn7 Pt3 Pt2 118.31(2) .
Sn3 Pt3 Pt2 116.64(2) .
Pt9 Pt3 Pt2 86.528(17) .
Sn4 Pt3 Pt2 54.062(19) .
Pt1 Pt3 Pt2 61.524(15) .
Pt7 Pt3 Pt2 56.232(14) .
C4 Pt4 Sn2 92.9(4) .
C4 Pt4 Sn5 90.1(4) .
Sn2 Pt4 Sn5 176.88(3) .
C4 Pt4 Pt7 141.3(4) .
Sn2 Pt4 Pt7 60.84(2) .
Sn5 Pt4 Pt7 116.12(2) .
C4 Pt4 Pt8 135.1(4) .
Sn2 Pt4 Pt8 61.10(2) .
Sn5 Pt4 Pt8 117.10(3) .
Pt7 Pt4 Pt8 58.912(16) .
C4 Pt4 Pt5 138.4(4) .
Sn2 Pt4 Pt5 119.55(2) .
Sn5 Pt4 Pt5 57.38(2) .
Pt7 Pt4 Pt5 58.775(14) .
Pt8 Pt4 Pt5 85.659(16) .
C4 Pt4 Pt6 133.8(4) .
Sn2 Pt4 Pt6 118.56(2) .
Sn5 Pt4 Pt6 59.56(2) .
Pt7 Pt4 Pt6 84.890(17) .
Pt8 Pt4 Pt6 57.541(15) .
Pt5 Pt4 Pt6 53.841(14) .
C5 Pt5 Sn3 89.4(4) .
C5 Pt5 Sn6 102.7(4) .
Sn3 Pt5 Sn6 103.12(3) .
C5 Pt5 Pt9 147.0(4) .
Sn3 Pt5 Pt9 59.97(2) .
Sn6 Pt5 Pt9 75.36(2) .
C5 Pt5 Sn5 92.8(4) .
Sn3 Pt5 Sn5 169.18(3) .
Sn6 Pt5 Sn5 86.73(3) .
Pt9 Pt5 Sn5 119.62(2) .
C5 Pt5 Pt6 147.8(4) .
Sn3 Pt5 Pt6 118.71(2) .
Sn6 Pt5 Pt6 58.11(2) .
Pt9 Pt5 Pt6 58.845(16) .
Sn5 Pt5 Pt6 62.69(2) .
C5 Pt5 Pt7 120.1(4) .
Sn3 Pt5 Pt7 59.93(2) .
Sn6 Pt5 Pt7 132.01(2) .
Pt9 Pt5 Pt7 57.074(15) .
Sn5 Pt5 Pt7 110.09(2) .
Pt6 Pt5 Pt7 89.367(17) .
C5 Pt5 Pt4 119.9(4) .
Sn3 Pt5 Pt4 115.88(2) .
Sn6 Pt5 Pt4 120.47(3) .
Pt9 Pt5 Pt4 86.907(16) .
Sn5 Pt5 Pt4 54.13(2) .
Pt6 Pt5 Pt4 64.013(16) .
Pt7 Pt5 Pt4 55.997(14) .
C6 Pt6 Sn6 101.9(4) .
C6 Pt6 Sn1 96.3(4) .
Sn6 Pt6 Sn1 104.33(3) .
C6 Pt6 Pt9 153.9(4) .
Sn6 Pt6 Pt9 76.24(2) .
Sn1 Pt6 Pt9 59.97(2) .
C6 Pt6 Pt5 141.9(4) .
Sn6 Pt6 Pt5 59.24(2) .
Sn1 Pt6 Pt5 119.54(3) .
Pt9 Pt6 Pt5 59.606(16) .
C6 Pt6 Pt8 121.7(4) .
Sn6 Pt6 Pt8 133.84(3) .
Sn1 Pt6 Pt8 59.70(2) .
Pt9 Pt6 Pt8 58.062(15) .
Pt5 Pt6 Pt8 89.716(19) .
C6 Pt6 Sn5 89.3(4) .
Sn6 Pt6 Sn5 84.86(3) .
Sn1 Pt6 Sn5 167.88(3) .
Pt9 Pt6 Sn5 116.06(3) .
Pt5 Pt6 Sn5 58.25(2) .
Pt8 Pt6 Sn5 108.23(2) .
C6 Pt6 Pt4 115.8(4) .
Sn6 Pt6 Pt4 119.75(3) .
Sn1 Pt6 Pt4 115.39(2) .
Pt9 Pt6 Pt4 86.265(18) .
Pt5 Pt6 Pt4 62.147(16) .
Pt8 Pt6 Pt4 55.696(14) .
Sn5 Pt6 Pt4 52.54(2) .
C7 Pt7 Pt9 151.0(3) .
C7 Pt7 Pt8 149.3(3) .
Pt9 Pt7 Pt8 59.735(16) .
C7 Pt7 Sn2 88.8(3) .
Pt9 Pt7 Sn2 120.20(3) .
Pt8 Pt7 Sn2 60.47(2) .
C7 Pt7 Sn3 91.5(3) .
Pt9 Pt7 Sn3 59.45(2) .
Pt8 Pt7 Sn3 119.15(2) .
Sn2 Pt7 Sn3 179.12(3) .
C7 Pt7 Pt4 104.4(4) .
Pt9 Pt7 Pt4 93.57(2) .
Pt8 Pt7 Pt4 60.597(16) .
Sn2 Pt7 Pt4 57.18(2) .
Sn3 Pt7 Pt4 121.95(2) .
C7 Pt7 Pt2 102.8(4) .
Pt9 Pt7 Pt2 93.296(18) .
Pt8 Pt7 Pt2 61.810(17) .
Sn2 Pt7 Pt2 57.127(19) .
Sn3 Pt7 Pt2 123.53(2) .
Pt4 Pt7 Pt2 106.873(19) .
C7 Pt7 Pt3 105.6(4) .
Pt9 Pt7 Pt3 59.126(15) .
Pt8 Pt7 Pt3 92.508(18) .
Sn2 Pt7 Pt3 123.29(2) .
Sn3 Pt7 Pt3 57.347(19) .
Pt4 Pt7 Pt3 149.98(2) .
Pt2 Pt7 Pt3 66.186(15) .
C7 Pt7 Pt5 108.3(4) .
Pt9 Pt7 Pt5 58.831(15) .
Pt8 Pt7 Pt5 90.094(19) .
Sn2 Pt7 Pt5 122.34(2) .
Sn3 Pt7 Pt5 56.784(19) .
Pt4 Pt7 Pt5 65.228(16) .
Pt2 Pt7 Pt5 148.85(2) .
Pt3 Pt7 Pt5 104.762(18) .
C8 Pt8 Pt9 151.3(4) .
C8 Pt8 Pt7 149.0(4) .
Pt9 Pt8 Pt7 59.032(16) .
C8 Pt8 Sn1 92.4(4) .
Pt9 Pt8 Sn1 59.34(2) .
Pt7 Pt8 Sn1 118.36(2) .
C8 Pt8 Sn2 89.4(4) .
Pt9 Pt8 Sn2 119.05(3) .
Pt7 Pt8 Sn2 60.02(2) .
Sn1 Pt8 Sn2 177.47(3) .
C8 Pt8 Pt4 100.2(4) .
Pt9 Pt8 Pt4 93.079(18) .
Pt7 Pt8 Pt4 60.491(17) .
Sn1 Pt8 Pt4 124.34(2) .
Sn2 Pt8 Pt4 57.01(2) .
C8 Pt8 Pt2 108.8(4) .
Pt9 Pt8 Pt2 91.740(19) .
Pt7 Pt8 Pt2 59.936(16) .
Sn1 Pt8 Pt2 121.23(2) .
Sn2 Pt8 Pt2 56.41(2) .
Pt4 Pt8 Pt2 105.39(2) .
C8 Pt8 Pt6 103.9(4) .
Pt9 Pt8 Pt6 58.436(15) .
Pt7 Pt8 Pt6 90.790(18) .
Sn1 Pt8 Pt6 57.58(2) .
Sn2 Pt8 Pt6 123.68(2) .
Pt4 Pt8 Pt6 66.763(16) .
Pt2 Pt8 Pt6 147.28(2) .
C8 Pt8 Pt1 113.0(4) .
Pt9 Pt8 Pt1 57.943(14) .
Pt7 Pt8 Pt1 88.734(18) .
Sn1 Pt8 Pt1 57.49(2) .
Sn2 Pt8 Pt1 120.11(3) .
Pt4 Pt8 Pt1 146.82(2) .
Pt2 Pt8 Pt1 63.778(16) .
Pt6 Pt8 Pt1 104.490(18) .
C9 Pt9 Pt7 148.9(3) .
C9 Pt9 Pt1 102.4(3) .
Pt7 Pt9 Pt1 93.516(18) .
C9 Pt9 Pt8 149.9(3) .
Pt7 Pt9 Pt8 61.234(16) .
Pt1 Pt9 Pt8 64.014(16) .
C9 Pt9 Sn1 88.3(3) .
Pt7 Pt9 Sn1 122.77(2) .
Pt1 Pt9 Sn1 60.13(2) .
Pt8 Pt9 Sn1 61.55(2) .
C9 Pt9 Sn3 86.8(3) .
Pt7 Pt9 Sn3 62.16(2) .
Pt1 Pt9 Sn3 121.68(2) .
Pt8 Pt9 Sn3 123.37(2) .
Sn1 Pt9 Sn3 175.04(3) .
C9 Pt9 Pt6 102.7(4) .
Pt7 Pt9 Pt6 95.125(18) .
Pt1 Pt9 Pt6 113.13(2) .
Pt8 Pt9 Pt6 63.503(16) .
Sn1 Pt9 Pt6 59.90(2) .
Sn3 Pt9 Pt6 120.69(2) .
C9 Pt9 Pt3 101.0(4) .
Pt7 Pt9 Pt3 63.212(16) .
Pt1 Pt9 Pt3 62.248(16) .
Pt8 Pt9 Pt3 95.872(19) .
Sn1 Pt9 Pt3 122.30(2) .
Sn3 Pt9 Pt3 59.46(2) .
Pt6 Pt9 Pt3 156.33(2) .
C9 Pt9 Pt5 102.5(3) .
Pt7 Pt9 Pt5 64.095(16) .
Pt1 Pt9 Pt5 155.04(2) .
Pt8 Pt9 Pt5 94.004(17) .
Sn1 Pt9 Pt5 121.42(2) .
Sn3 Pt9 Pt5 59.25(2) .
Pt6 Pt9 Pt5 61.549(16) .
Pt3 Pt9 Pt5 111.84(2) .
Cl1 Sn1 Cl2 91.49(12) .
Cl1 Sn1 Pt6 112.68(8) .
Cl2 Sn1 Pt6 113.55(8) .
Cl1 Sn1 Pt9 107.90(8) .
Cl2 Sn1 Pt9 160.60(9) .
Pt6 Sn1 Pt9 60.13(2) .
Cl1 Sn1 Pt1 111.32(9) .
Cl2 Sn1 Pt1 113.03(9) .
Pt6 Sn1 Pt1 113.00(3) .
Pt9 Sn1 Pt1 59.76(2) .
Cl1 Sn1 Pt8 167.00(9) .
Cl2 Sn1 Pt8 101.50(9) .
Pt6 Sn1 Pt8 62.71(2) .
Pt9 Sn1 Pt8 59.11(2) .
Pt1 Sn1 Pt8 63.00(2) .
Cl3 Sn2 Cl4 91.19(12) .
Cl3 Sn2 Pt2 110.31(8) .
Cl4 Sn2 Pt2 116.93(9) .
Cl3 Sn2 Pt4 114.51(9) .
Cl4 Sn2 Pt4 106.43(8) .
Pt2 Sn2 Pt4 115.22(3) .
Cl3 Sn2 Pt7 164.14(9) .
Cl4 Sn2 Pt7 104.66(8) .
Pt2 Sn2 Pt7 62.09(2) .
Pt4 Sn2 Pt7 61.98(2) .
Cl3 Sn2 Pt8 104.80(9) .
Cl4 Sn2 Pt8 163.00(8) .
Pt2 Sn2 Pt8 63.19(2) .
Pt4 Sn2 Pt8 61.89(2) .
Pt7 Sn2 Pt8 59.51(2) .
Cl5 Sn3 Cl6 93.02(11) .
Cl5 Sn3 Pt5 111.09(8) .
Cl6 Sn3 Pt5 109.09(8) .
Cl5 Sn3 Pt3 114.09(8) .
Cl6 Sn3 Pt3 113.59(8) .
Pt5 Sn3 Pt3 114.09(3) .
Cl5 Sn3 Pt9 109.23(8) .
Cl6 Sn3 Pt9 157.55(8) .
Pt5 Sn3 Pt9 60.78(2) .
Pt3 Sn3 Pt9 60.50(2) .
Cl5 Sn3 Pt7 167.58(9) .
Cl6 Sn3 Pt7 99.29(7) .
Pt5 Sn3 Pt7 63.28(2) .
Pt3 Sn3 Pt7 62.24(2) .
Pt9 Sn3 Pt7 58.39(2) .
Cl8 Sn4 Cl9 93.64(12) .
Cl8 Sn4 Cl7 91.04(13) .
Cl9 Sn4 Cl7 90.45(12) .
Cl8 Sn4 Pt2 105.14(9) .
Cl9 Sn4 Pt2 102.14(8) .
Cl7 Sn4 Pt2 158.61(10) .
Cl8 Sn4 Pt3 102.15(8) .
Cl9 Sn4 Pt3 163.11(9) .
Cl7 Sn4 Pt3 95.16(9) .
Pt2 Sn4 Pt3 68.14(2) .
Cl8 Sn4 Pt1 161.28(9) .
Cl9 Sn4 Pt1 104.22(9) .
Cl7 Sn4 Pt1 94.32(10) .
Pt2 Sn4 Pt1 66.02(2) .
Pt3 Sn4 Pt1 59.53(2) .
Cl10 Sn5 Cl11 94.78(11) .
Cl10 Sn5 Cl12 91.10(11) .
Cl11 Sn5 Cl12 93.26(10) .
Cl10 Sn5 Pt4 101.21(8) .
Cl11 Sn5 Pt4 101.08(8) .
Cl12 Sn5 Pt4 160.14(8) .
Cl10 Sn5 Pt5 160.50(8) .
Cl11 Sn5 Pt5 103.32(8) .
Cl12 Sn5 Pt5 95.00(8) .
Pt4 Sn5 Pt5 68.49(2) .
Cl10 Sn5 Pt6 102.06(8) .
Cl11 Sn5 Pt6 161.31(8) .
Cl12 Sn5 Pt6 94.47(7) .
Pt4 Sn5 Pt6 67.90(2) .
Pt5 Sn5 Pt6 59.06(2) .
O10 Sn6 Cl14 92.9(2) .
O10 Sn6 Cl13 91.8(3) .
Cl14 Sn6 Cl13 92.85(13) .
O10 Sn6 Pt6 102.8(2) .
Cl14 Sn6 Pt6 158.79(9) .
Cl13 Sn6 Pt6 100.62(10) .
O10 Sn6 Pt5 103.1(2) .
Cl14 Sn6 Pt5 100.27(9) .
Cl13 Sn6 Pt5 159.50(10) .
Pt6 Sn6 Pt5 62.65(2) .
O9 Sn7 Cl16 90.9(2) .
O9 Sn7 Cl15 90.6(2) .
Cl16 Sn7 Cl15 93.39(11) .
O9 Sn7 Pt3 101.7(2) .
Cl16 Sn7 Pt3 100.46(8) .
Cl15 Sn7 Pt3 161.18(9) .
O9 Sn7 Pt1 103.1(2) .
Cl16 Sn7 Pt1 159.79(9) .
Cl15 Sn7 Pt1 100.87(8) .
Pt3 Sn7 Pt1 62.74(2) .
O1 C1 Pt1 178.9(12) .
O2 C2 Pt2 178.2(13) .
O3 C3 Pt3 176.6(11) .
O4 C4 Pt4 175.4(11) .
O5 C5 Pt5 177.4(11) .
O6 C6 Pt6 175.0(12) .
O7 C7 Pt7 179.5(13) .
O8 C8 Pt8 179.5(14) .
O9 C9 O10 115.6(10) .
O9 C9 Pt9 123.8(8) .
O10 C9 Pt9 120.7(8) .
C9 O9 Sn7 115.6(7) .
C9 O10 Sn6 117.8(7) .
C103 N1 C101 109.8(9) .
C103 N1 C105 112.6(9) .
C101 N1 C105 105.7(9) .
C103 N1 C107 106.9(9) .
C101 N1 C107 110.9(9) .
C105 N1 C107 110.9(9) .
N1 C101 C102 115.3(10) .
N1 C101 H10A 108.5 .
C102 C101 H10A 108.5 .
N1 C101 H10B 108.5 .
C102 C101 H10B 108.5 .
H10A C101 H10B 107.5 .
C101 C102 H10C 109.5 .
C101 C102 H10D 109.5 .
H10C C102 H10D 109.5 .
C101 C102 H10E 109.5 .
H10C C102 H10E 109.5 .
H10D C102 H10E 109.5 .
N1 C103 C104 116.2(11) .
N1 C103 H10F 108.2 .
C104 C103 H10F 108.2 .
N1 C103 H10G 108.2 .
C104 C103 H10G 108.2 .
H10F C103 H10G 107.4 .
C103 C104 H10H 109.5 .
C103 C104 H10I 109.5 .
H10H C104 H10I 109.5 .
C103 C104 H10J 109.5 .
H10H C104 H10J 109.5 .
H10I C104 H10J 109.5 .
N1 C105 C106 114.2(10) .
N1 C105 H10K 108.7 .
C106 C105 H10K 108.7 .
N1 C105 H10L 108.7 .
C106 C105 H10L 108.7 .
H10K C105 H10L 107.6 .
C105 C106 H10M 109.5 .
C105 C106 H10N 109.5 .
H10M C106 H10N 109.5 .
C105 C106 H10O 109.5 .
H10M C106 H10O 109.5 .
H10N C106 H10O 109.5 .
N1 C107 C108 114.6(9) .
N1 C107 H10P 108.6 .
C108 C107 H10P 108.6 .
N1 C107 H10Q 108.6 .
C108 C107 H10Q 108.6 .
H10P C107 H10Q 107.6 .
C107 C108 H10R 109.5 .
C107 C108 H10S 109.5 .
H10R C108 H10S 109.5 .
C107 C108 H10T 109.5 .
H10R C108 H10T 109.5 .
H10S C108 H10T 109.5 .
C205 N2 C207 111.2(10) .
C205 N2 C203 111.2(11) .
C207 N2 C203 106.1(9) .
C205 N2 C201 105.2(9) .
C207 N2 C201 111.7(11) .
C203 N2 C201 111.6(9) .
C202 C201 N2 114.9(12) .
C202 C201 H20A 108.5 .
N2 C201 H20A 108.5 .
C202 C201 H20B 108.5 .
N2 C201 H20B 108.5 .
H20A C201 H20B 107.5 .
C201 C202 H20C 109.5 .
C201 C202 H20D 109.5 .
H20C C202 H20D 109.5 .
C201 C202 H20E 109.5 .
H20C C202 H20E 109.5 .
H20D C202 H20E 109.5 .
C204 C203 N2 115.3(11) .
C204 C203 H20F 108.4 .
N2 C203 H20F 108.4 .
C204 C203 H20G 108.4 .
N2 C203 H20G 108.4 .
H20F C203 H20G 107.5 .
C203 C204 H20H 109.5 .
C203 C204 H20I 109.5 .
H20H C204 H20I 109.5 .
C203 C204 H20J 109.5 .
H20H C204 H20J 109.5 .
H20I C204 H20J 109.5 .
N2 C205 C206 115.9(10) .
N2 C205 H20K 108.3 .
C206 C205 H20K 108.3 .
N2 C205 H20L 108.3 .
C206 C205 H20L 108.3 .
H20K C205 H20L 107.4 .
C205 C206 H20M 109.5 .
C205 C206 H20N 109.5 .
H20M C206 H20N 109.5 .
C205 C206 H20O 109.5 .
H20M C206 H20O 109.5 .
H20N C206 H20O 109.5 .
C208 C207 N2 115.2(10) .
C208 C207 H20P 108.5 .
N2 C207 H20P 108.5 .
C208 C207 H20Q 108.5 .
N2 C207 H20Q 108.5 .
H20P C207 H20Q 107.5 .
C207 C208 H20R 109.5 .
C207 C208 H20S 109.5 .
H20R C208 H20S 109.5 .
C207 C208 H20T 109.5 .
H20R C208 H20T 109.5 .
H20S C208 H20T 109.5 .
C305 N3 C301 106.5(12) .
C305 N3 C303 116.2(12) .
C301 N3 C303 110.2(12) .
C305 N3 C307 106.9(12) .
C301 N3 C307 111.3(11) .
C303 N3 C307 105.9(10) .
N3 C301 C302 115.1(12) .
N3 C301 H30A 108.5 .
C302 C301 H30A 108.5 .
N3 C301 H30B 108.5 .
C302 C301 H30B 108.5 .
H30A C301 H30B 107.5 .
C301 C302 H30C 109.5 .
C301 C302 H30D 109.5 .
H30C C302 H30D 109.5 .
C301 C302 H30E 109.5 .
H30C C302 H30E 109.5 .
H30D C302 H30E 109.5 .
N3 C303 C304 116.3(12) .
N3 C303 H30F 108.2 .
C304 C303 H30F 108.2 .
N3 C303 H30G 108.2 .
C304 C303 H30G 108.2 .
H30F C303 H30G 107.4 .
C303 C304 H30H 109.5 .
C303 C304 H30I 109.5 .
H30H C304 H30I 109.5 .
C303 C304 H30J 109.5 .
H30H C304 H30J 109.5 .
H30I C304 H30J 109.5 .
N3 C305 C306 117.0(14) .
N3 C305 H30K 108.1 .
C306 C305 H30K 108.1 .
N3 C305 H30L 108.1 .
C306 C305 H30L 108.1 .
H30K C305 H30L 107.3 .
C305 C306 H30M 109.5 .
C305 C306 H30N 109.5 .
H30M C306 H30N 109.5 .
C305 C306 H30O 109.5 .
H30M C306 H30O 109.5 .
H30N C306 H30O 109.5 .
C308 C307 N3 113.9(12) .
C308 C307 H30P 108.8 .
N3 C307 H30P 108.8 .
C308 C307 H30Q 108.8 .
N3 C307 H30Q 108.8 .
H30P C307 H30Q 107.7 .
C307 C308 H30R 109.5 .
C307 C308 H30S 109.5 .
H30R C308 H30S 109.5 .
C307 C308 H30T 109.5 .
H30R C308 H30T 109.5 .
H30S C308 H30T 109.5 .
C403 N4 C407 107.6(9) .
C403 N4 C405 110.5(10) .
C407 N4 C405 109.9(11) .
C403 N4 C401 111.9(10) .
C407 N4 C401 110.5(10) .
C405 N4 C401 106.5(9) .
C402 C401 N4 115.4(10) .
C402 C401 H40A 108.4 .
N4 C401 H40A 108.4 .
C402 C401 H40B 108.4 .
N4 C401 H40B 108.4 .
H40A C401 H40B 107.5 .
C401 C402 H40C 109.5 .
C401 C402 H40D 109.5 .
H40C C402 H40D 109.5 .
C401 C402 H40E 109.5 .
H40C C402 H40E 109.5 .
H40D C402 H40E 109.5 .
N4 C403 C404 116.0(11) .
N4 C403 H40F 108.3 .
C404 C403 H40F 108.3 .
N4 C403 H40G 108.3 .
C404 C403 H40G 108.3 .
H40F C403 H40G 107.4 .
C403 C404 H40H 109.5 .
C403 C404 H40I 109.5 .
H40H C404 H40I 109.5 .
C403 C404 H40J 109.5 .
H40H C404 H40J 109.5 .
H40I C404 H40J 109.5 .
C406 C405 N4 116.9(11) .
C406 C405 H40K 108.1 .
N4 C405 H40K 108.1 .
C406 C405 H40L 108.1 .
N4 C405 H40L 108.1 .
H40K C405 H40L 107.3 .
C405 C406 H40M 109.5 .
C405 C406 H40N 109.5 .
H40M C406 H40N 109.5 .
C405 C406 H40O 109.5 .
H40M C406 H40O 109.5 .
H40N C406 H40O 109.5 .
N4 C407 C408 116.2(11) .
N4 C407 H40P 108.2 .
C408 C407 H40P 108.2 .
N4 C407 H40Q 108.2 .
C408 C407 H40Q 108.2 .
H40P C407 H40Q 107.4 .
C407 C408 H40R 109.5 .
C407 C408 H40S 109.5 .
H40R C408 H40S 109.5 .
C407 C408 H40T 109.5 .
H40R C408 H40T 109.5 .
H40S C408 H40T 109.5 .
C502 C501 H50A 109.5 .
C502 C501 H50B 109.5 .
H50A C501 H50B 109.5 .
C502 C501 H50C 109.5 .
H50A C501 H50C 109.5 .
H50B C501 H50C 109.5 .
O502 C502 C503 122(2) .
O502 C502 C501 120(2) .
C503 C502 C501 118(2) .
C502 C503 H50D 109.5 .
C502 C503 H50E 109.5 .
H50D C503 H50E 109.5 .
C502 C503 H50F 109.5 .
H50D C503 H50F 109.5 .
H50E C503 H50F 109.5 .
C602 C601 H60A 109.5 .
C602 C601 H60B 109.5 .
H60A C601 H60B 109.5 .
C602 C601 H60C 109.5 .
H60A C601 H60C 109.5 .
H60B C601 H60C 109.5 .
O602 C602 C601 116.4(19) .
O602 C602 C603 124(2) .
C601 C602 C603 119(2) .
C602 C603 H60D 109.5 .
C602 C603 H60E 109.5 .
H60D C603 H60E 109.5 .
C602 C603 H60F 109.5 .
H60D C603 H60F 109.5 .
H60E C603 H60F 109.5 .
C702 C701 H70A 109.5 .
C702 C701 H70B 109.5 .
H70A C701 H70B 109.5 .
C702 C701 H70C 109.5 .
H70A C701 H70C 109.5 .
H70B C701 H70C 109.5 .
O702 C702 C701 121.7(10) .
O702 C702 C701 121.7(10) 2
C701 C702 C701 117(2) 2

loop_
_geom_bond_atom_site_label_1
_geom_bond_atom_site_label_2
_geom_bond_distance
_geom_bond_site_symmetry_2
Pt1 C1 1.882(13) .
Pt1 Pt9 2.6993(6) .
Pt1 Sn7 2.7015(9) .
Pt1 Sn1 2.7094(10) .
Pt1 Pt3 2.8040(7) .
Pt1 Sn4 2.8466(10) .
Pt1 Pt8 2.8629(6) .
Pt1 Pt2 3.0141(6) .
Pt2 C2 1.851(12) .
Pt2 Sn2 2.6529(9) .
Pt2 Sn4 2.6797(9) .
Pt2 Pt7 2.7912(6) .
Pt2 Pt8 2.8425(7) .
Pt2 Pt3 3.0718(6) .
Pt3 C3 1.859(13) .
Pt3 Sn7 2.6849(9) .
Pt3 Sn3 2.6969(8) .
Pt3 Pt9 2.7252(6) .
Pt3 Sn4 2.8006(9) .
Pt3 Pt7 2.8344(6) .
Pt4 C4 1.861(12) .
Pt4 Sn2 2.6531(9) .
Pt4 Sn5 2.6588(9) .
Pt4 Pt7 2.7871(6) .
Pt4 Pt8 2.7900(6) .
Pt4 Pt5 3.0526(6) .
Pt4 Pt6 3.1035(7) .
Pt5 C5 1.883(13) .
Pt5 Sn3 2.6927(9) .
Pt5 Sn6 2.6967(10) .
Pt5 Pt9 2.7347(6) .
Pt5 Sn5 2.7636(9) .
Pt5 Pt6 2.7875(7) .
Pt5 Pt7 2.8749(6) .
Pt6 C6 1.873(12) .
Pt6 Sn6 2.6646(9) .
Pt6 Sn1 2.7069(9) .
Pt6 Pt9 2.7132(6) .
Pt6 Pt8 2.8498(6) .
Pt6 Sn5 2.8879(9) .
Pt7 C7 1.905(12) .
Pt7 Pt9 2.6827(6) .
Pt7 Pt8 2.7425(7) .
Pt7 Sn2 2.7569(9) .
Pt7 Sn3 2.7855(8) .
Pt8 C8 1.903(13) .
Pt8 Pt9 2.7022(6) .
Pt8 Sn1 2.7686(9) .
Pt8 Sn2 2.7692(9) .
Pt9 C9 2.029(11) .
Pt9 Sn1 2.7086(9) .
Pt9 Sn3 2.7126(9) .
Sn1 Cl1 2.402(3) .
Sn1 Cl2 2.415(3) .
Sn2 Cl3 2.380(3) .
Sn2 Cl4 2.397(3) .
Sn3 Cl5 2.392(3) .
Sn3 Cl6 2.393(3) .
Sn4 Cl8 2.390(4) .
Sn4 Cl9 2.408(3) .
Sn4 Cl7 2.438(4) .
Sn5 Cl10 2.395(3) .
Sn5 Cl11 2.428(3) .
Sn5 Cl12 2.445(3) .
Sn6 O10 2.088(8) .
Sn6 Cl14 2.361(3) .
Sn6 Cl13 2.379(4) .
Sn7 O9 2.121(8) .
Sn7 Cl16 2.381(3) .
Sn7 Cl15 2.387(3) .
C1 O1 1.127(14) .
C2 O2 1.147(14) .
C3 O3 1.154(15) .
C4 O4 1.133(14) .
C5 O5 1.139(14) .
C6 O6 1.107(15) .
C7 O7 1.100(14) .
C8 O8 1.127(15) .
C9 O9 1.280(13) .
C9 O10 1.310(14) .
N1 C103 1.499(16) .
N1 C101 1.503(14) .
N1 C105 1.512(14) .
N1 C107 1.522(15) .
C101 C102 1.525(16) .
C101 H10A 0.9900 .
C101 H10B 0.9900 .
C102 H10C 0.9800 .
C102 H10D 0.9800 .
C102 H10E 0.9800 .
C103 C104 1.530(19) .
C103 H10F 0.9900 .
C103 H10G 0.9900 .
C104 H10H 0.9800 .
C104 H10I 0.9800 .
C104 H10J 0.9800 .
C105 C106 1.530(17) .
C105 H10K 0.9900 .
C105 H10L 0.9900 .
C106 H10M 0.9800 .
C106 H10N 0.9800 .
C106 H10O 0.9800 .
C107 C108 1.524(18) .
C107 H10P 0.9900 .
C107 H10Q 0.9900 .
C108 H10R 0.9800 .
C108 H10S 0.9800 .
C108 H10T 0.9800 .
N2 C205 1.496(16) .
N2 C207 1.511(16) .
N2 C203 1.516(16) .
N2 C201 1.535(15) .
C201 C202 1.49(2) .
C201 H20A 0.9900 .
C201 H20B 0.9900 .
C202 H20C 0.9800 .
C202 H20D 0.9800 .
C202 H20E 0.9800 .
C203 C204 1.50(2) .
C203 H20F 0.9900 .
C203 H20G 0.9900 .
C204 H20H 0.9800 .
C204 H20I 0.9800 .
C204 H20J 0.9800 .
C205 C206 1.513(19) .
C205 H20K 0.9900 .
C205 H20L 0.9900 .
C206 H20M 0.9800 .
C206 H20N 0.9800 .
C206 H20O 0.9800 .
C207 C208 1.493(19) .
C207 H20P 0.9900 .
C207 H20Q 0.9900 .
C208 H20R 0.9800 .
C208 H20S 0.9800 .
C208 H20T 0.9800 .
N3 C305 1.460(18) .
N3 C301 1.507(18) .
N3 C303 1.511(19) .
N3 C307 1.543(18) .
C301 C302 1.53(2) .
C301 H30A 0.9900 .
C301 H30B 0.9900 .
C302 H30C 0.9800 .
C302 H30D 0.9800 .
C302 H30E 0.9800 .
C303 C304 1.54(2) .
C303 H30F 0.9900 .
C303 H30G 0.9900 .
C304 H30H 0.9800 .
C304 H30I 0.9800 .
C304 H30J 0.9800 .
C305 C306 1.56(3) .
C305 H30K 0.9900 .
C305 H30L 0.9900 .
C306 H30M 0.9800 .
C306 H30N 0.9800 .
C306 H30O 0.9800 .
C307 C308 1.48(2) .
C307 H30P 0.9900 .
C307 H30Q 0.9900 .
C308 H30R 0.9800 .
C308 H30S 0.9800 .
C308 H30T 0.9800 .
N4 C403 1.495(16) .
N4 C407 1.506(16) .
N4 C405 1.513(16) .
N4 C401 1.527(16) .
C401 C402 1.494(18) .
C401 H40A 0.9900 .
C401 H40B 0.9900 .
C402 H40C 0.9800 .
C402 H40D 0.9800 .
C402 H40E 0.9800 .
C403 C404 1.511(18) .
C403 H40F 0.9900 .
C403 H40G 0.9900 .
C404 H40H 0.9800 .
C404 H40I 0.9800 .
C404 H40J 0.9800 .
C405 C406 1.500(19) .
C405 H40K 0.9900 .
C405 H40L 0.9900 .
C406 H40M 0.9800 .
C406 H40N 0.9800 .
C406 H40O 0.9800 .
C407 C408 1.527(19) .
C407 H40P 0.9900 .
C407 H40Q 0.9900 .
C408 H40R 0.9800 .
C408 H40S 0.9800 .
C408 H40T 0.9800 .
C501 C502 1.501(13) .
C501 H50A 0.9800 .
C501 H50B 0.9800 .
C501 H50C 0.9800 .
C502 O502 1.245(15) .
C502 C503 1.495(13) .
C503 H50D 0.9800 .
C503 H50E 0.9800 .
C503 H50F 0.9800 .
C601 C602 1.475(13) .
C601 H60A 0.9800 .
C601 H60B 0.9800 .
C601 H60C 0.9800 .
C602 O602 1.238(15) .
C602 C603 1.483(13) .
C603 H60D 0.9800 .
C603 H60E 0.9800 .
C603 H60F 0.9800 .
C701 C702 1.479(15) .
C701 H70A 0.9800 .
C701 H70B 0.9800 .
C701 H70C 0.9800 .
C702 O702 1.204(16) .
C702 C701 1.480(15) 2

loop_
_geom_torsion_atom_site_label_1
_geom_torsion_atom_site_label_2
_geom_torsion_atom_site_label_3
_geom_torsion_atom_site_label_4
_geom_torsion
O10 C9 O9 Sn7 -177.8(8)
Pt9 C9 O9 Sn7 2.4(12)
O9 C9 O10 Sn6 -178.0(8)
Pt9 C9 O10 Sn6 1.8(12)
C103 N1 C101 C102 60.5(13)
C105 N1 C101 C102 -177.7(11)
C107 N1 C101 C102 -57.5(14)
C101 N1 C103 C104 57.4(13)
C105 N1 C103 C104 -60.2(13)
C107 N1 C103 C104 177.8(10)
C103 N1 C105 C106 -62.9(14)
C101 N1 C105 C106 177.2(11)
C107 N1 C105 C106 56.9(14)
C103 N1 C107 C108 -179.2(10)
C101 N1 C107 C108 -59.5(13)
C105 N1 C107 C108 57.7(13)
C205 N2 C201 C202 -175.4(12)
C207 N2 C201 C202 -54.6(15)
C203 N2 C201 C202 63.9(16)
C205 N2 C203 C204 -54.6(15)
C207 N2 C203 C204 -175.7(12)
C201 N2 C203 C204 62.5(16)
C207 N2 C205 C206 58.5(16)
C203 N2 C205 C206 -59.5(15)
C201 N2 C205 C206 179.5(12)
C205 N2 C207 C208 58.4(16)
C203 N2 C207 C208 179.5(12)
C201 N2 C207 C208 -58.8(15)
C305 N3 C301 C302 172.1(15)
C303 N3 C301 C302 -61.2(17)
C307 N3 C301 C302 55.9(18)
C305 N3 C303 C304 64.9(18)
C301 N3 C303 C304 -56.2(16)
C307 N3 C303 C304 -176.6(13)
C301 N3 C305 C306 -178.5(16)
C303 N3 C305 C306 58(2)
C307 N3 C305 C306 -59.5(19)
C305 N3 C307 C308 -54.7(16)
C301 N3 C307 C308 61.2(16)
C303 N3 C307 C308 -179.1(12)
C403 N4 C401 C402 57.5(15)
C407 N4 C401 C402 -62.4(15)
C405 N4 C401 C402 178.3(12)
C407 N4 C403 C404 -179.0(12)
C405 N4 C403 C404 -59.1(15)
C401 N4 C403 C404 59.4(15)
C403 N4 C405 C406 -61.5(16)
C407 N4 C405 C406 57.1(16)
C401 N4 C405 C406 176.8(12)
C403 N4 C407 C408 -177.6(13)
C405 N4 C407 C408 62.1(16)
C401 N4 C407 C408 -55.2(16)
